data_2004570
loop_
_publ_author_name
'Gable, R. W.'
'Qureshi, A.'
'Schiesser, C. H.'

_publ_section_title
;
 Methyl <i>trans</i>-9,10-Dihydro-9,10-ethanoanthracene-11-carboxylate
;
_journal_issue 3
_journal_name_full 'Acta Crystallographica Section C'
_journal_page_first 674
_journal_page_last 675
_journal_paper_doi 10.1107/S0108270195010985
_journal_volume 52
_journal_year 1996
_chemical_formula_moiety 'C18 H16 O2'
_chemical_formula_structural 'C18 H16 O2'
_chemical_formula_sum 'C18 H16 O2'
_chemical_formula_weight 264.31
_chemical_name_systematic
;
methyl trans-9,10-dihydro-9,10-ethanoanthracene-11-carboxylate
;
_space_group_IT_number 14
_symmetry_cell_setting monoclinic
_symmetry_space_group_name_Hall '-P 2yn'
_symmetry_space_group_name_H-M 'P 1 21/n 1'
_audit_creation_method SHELXL
_cell_angle_alpha 90.00
_cell_angle_beta 107.719(6)
_cell_angle_gamma 90.00
_cell_formula_units_Z 4
_cell_length_a 13.1844(9)
_cell_length_b 6.2358(7)
_cell_length_c 17.562(2)
_cell_measurement_reflns_used 25
_cell_measurement_temperature 293(1)
_cell_measurement_theta_max 40.6
_cell_measurement_theta_min 21.6
_cell_volume 1375.4(2)
_computing_molecular_graphics 'ORTEPII (Johnson, 1976)'
_computing_publication_material SHELXL93
_computing_structure_refinement 'SHELXL93 (Sheldrick, 1993)'
_computing_structure_solution 'SHELXS86 (Sheldrick, 1990)'
_diffrn_ambient_temperature 293.0(10)
_diffrn_measurement_device 'Enraf-Nonius CAD-4 MACHS'
_diffrn_measurement_method \w/2\q
_diffrn_radiation_monochromator none
_diffrn_radiation_source 'fine-focus sealed tube'
_diffrn_radiation_type 'CuK\a (nickel filtered)'
_diffrn_radiation_wavelength 1.54180
_diffrn_reflns_av_R_equivalents 0.0177
_diffrn_reflns_av_sigmaI/netI 0.0213
_diffrn_reflns_limit_h_max 16
_diffrn_reflns_limit_h_min -1
_diffrn_reflns_limit_k_max 1
_diffrn_reflns_limit_k_min -7
_diffrn_reflns_limit_l_max 21
_diffrn_reflns_limit_l_min -21
_diffrn_reflns_number 3794
_diffrn_reflns_theta_max 74.89
_diffrn_reflns_theta_min 3.70
_diffrn_standards_decay_% none
_diffrn_standards_interval_time 150
_diffrn_standards_number 3
_exptl_absorpt_coefficient_mu 0.650
_exptl_absorpt_correction_type none
_exptl_crystal_colour colourless
_exptl_crystal_density_diffrn 1.276
_exptl_crystal_description wedge
_exptl_crystal_F_000 560
_exptl_crystal_size_max 0.25
_exptl_crystal_size_mid 0.25
_exptl_crystal_size_min 0.10
_refine_diff_density_max 0.169
_refine_diff_density_min -0.119
_refine_ls_extinction_coef 0.0029(3)
_refine_ls_extinction_method 'SHELXL93 (Sheldrick, 1993)'
_refine_ls_goodness_of_fit_all 1.024
_refine_ls_goodness_of_fit_obs 1.050
_refine_ls_hydrogen_treatment refall
_refine_ls_matrix_type full
_refine_ls_number_parameters 246
_refine_ls_number_reflns 2822
_refine_ls_number_restraints 0
_refine_ls_restrained_S_all 1.024
_refine_ls_restrained_S_obs 1.050
_refine_ls_R_factor_all 0.0463
_refine_ls_R_factor_obs 0.0359
_refine_ls_shift/esd_max 0.001
_refine_ls_shift/esd_mean 0.000
_refine_ls_structure_factor_coef Fsqd
_refine_ls_weighting_scheme
;
calc w = 1/[\s^2^(F~o~^2^) + (0.0424P)^2^ + 0.2514P]
where P = (F~o~^2^ + 2F~c~^2^)/3
;
_refine_ls_wR_factor_all 0.0958
_refine_ls_wR_factor_obs 0.0877
_reflns_number_observed 2295
_reflns_number_total 2822
_reflns_observed_criterion >2sigma(I)
_cod_data_source_file as1205.cif
_cod_data_source_block dhs_2
_cod_depositor_comments
;
The following automatic conversions were performed:

'_geom_bond_publ_flag' value 'Y' changed to 'y' according to
/home/saulius/struct/CIF-dictionaries/cif_core.dic dictionary named
'cif_core.dic' version 2.4.1 from 2010-06-29 (11
times).

'_geom_angle_publ_flag' value 'Y' changed to 'y' according
to /home/saulius/struct/CIF-dictionaries/cif_core.dic dictionary
named 'cif_core.dic' version 2.4.1 from 2010-06-29 (14 times).

Automatic conversion script
Id: cif_fix_values 1715 2011-07-08 13:25:40Z adriana 
;
_cod_original_sg_symbol_H-M 'P 21/n'
_cod_database_code 2004570

loop_
_symmetry_equiv_pos_as_xyz
'x, y, z'
'-x+1/2, y+1/2, -z+1/2'
'-x, -y, -z'
'x-1/2, -y-1/2, z-1/2'

loop_
_atom_site_aniso_label
_atom_site_aniso_U_11
_atom_site_aniso_U_22
_atom_site_aniso_U_33
_atom_site_aniso_U_12
_atom_site_aniso_U_13
_atom_site_aniso_U_23
O(1) 0.0705(7) 0.0690(7) 0.0628(6) -0.0104(6) 0.0336(5) 0.0051(5)
O(2) 0.0962(8) 0.0592(7) 0.0494(6) -0.0141(6) 0.0304(6) -0.0138(5)
C(1) 0.0443(7) 0.0625(9) 0.0388(6) -0.0070(7) 0.0100(5) 0.0014(6)
C(2) 0.0387(7) 0.0879(12) 0.0451(7) -0.0020(7) 0.0137(6) 0.0068(8)
C(3) 0.0505(8) 0.0752(11) 0.0520(8) 0.0163(8) 0.0228(6) 0.0077(8)
C(4) 0.0533(8) 0.0511(8) 0.0454(7) 0.0097(6) 0.0206(6) 0.0057(6)
C(4a) 0.0422(6) 0.0435(7) 0.0357(6) 0.0024(5) 0.0126(5) 0.0042(5)
C(5) 0.0438(7) 0.0544(8) 0.0479(7) -0.0006(6) 0.0113(6) 0.0117(6)
C(6) 0.0504(8) 0.0823(12) 0.0487(8) 0.0004(8) 0.0192(6) 0.0175(8)
C(7) 0.0546(8) 0.0867(12) 0.0419(7) 0.0122(8) 0.0191(6) 0.0059(8)
C(8) 0.0492(7) 0.0612(9) 0.0420(7) 0.0097(7) 0.0110(6) -0.0012(6)
C(8a) 0.0380(6) 0.0461(7) 0.0385(6) 0.0052(5) 0.0087(5) 0.0018(5)
C(9) 0.0437(7) 0.0377(7) 0.0423(6) -0.0025(5) 0.0104(5) -0.0017(5)
C(9a) 0.0405(6) 0.0477(7) 0.0338(6) -0.0017(5) 0.0107(5) 0.0029(5)
C(10) 0.0433(6) 0.0350(6) 0.0414(6) -0.0015(5) 0.0118(5) 0.0006(5)
C(10a) 0.0375(6) 0.0432(7) 0.0398(6) 0.0025(5) 0.0096(5) 0.0058(5)
C(11) 0.0390(6) 0.0416(7) 0.0383(6) -0.0025(5) 0.0082(5) 0.0023(5)
C(12) 0.0497(7) 0.0388(7) 0.0435(7) -0.0003(6) 0.0091(6) 0.0037(6)
C(13) 0.0405(6) 0.0529(8) 0.0401(6) -0.0044(6) 0.0064(5) 0.0001(6)
C(14) 0.127(2) 0.088(2) 0.0641(12) -0.006(2) 0.0452(13) -0.0240(12)

loop_
_atom_site_label
_atom_site_occupancy
_atom_site_fract_x
_atom_site_fract_y
_atom_site_fract_z
_atom_site_U_iso_or_equiv
_atom_site_thermal_displace_type
_atom_site_calc_flag
_atom_site_type_symbol
O(1) 1 0.28961(9) -0.0157(2) 0.64459(7) 0.0645(3) Uani d O
O(2) 1 0.33628(10) 0.3196(2) 0.62674(6) 0.0664(3) Uani d O
C(1) 1 0.05631(11) -0.0672(3) 0.39314(8) 0.0491(3) Uani d C
C(2) 1 -0.01914(11) 0.0808(3) 0.39970(8) 0.0571(4) Uani d C
C(3) 1 0.01138(12) 0.2848(3) 0.42788(9) 0.0576(4) Uani d C
C(4) 1 0.11781(11) 0.3438(2) 0.45098(8) 0.0487(3) Uani d C
C(4a) 1 0.19316(10) 0.1979(2) 0.44376(7) 0.0403(3) Uani d C
C(5) 1 0.41210(11) 0.2981(3) 0.36443(8) 0.0493(3) Uani d C
C(6) 1 0.44212(12) 0.2183(3) 0.30073(9) 0.0595(4) Uani d C
C(7) 1 0.41031(12) 0.0168(3) 0.27080(9) 0.0601(4) Uani d C
C(8) 1 0.34835(11) -0.1110(3) 0.30400(8) 0.0514(3) Uani d C
C(8a) 1 0.31885(9) -0.0325(2) 0.36797(7) 0.0416(3) Uani d C
C(9) 1 0.25558(10) -0.1491(2) 0.41385(7) 0.0419(3) Uani d C
C(9a) 1 0.16273(9) -0.0088(2) 0.41480(7) 0.0408(3) Uani d C
C(10) 1 0.31233(10) 0.2326(2) 0.46794(7) 0.0401(3) Uani d C
C(10a) 1 0.35064(9) 0.1724(2) 0.39810(7) 0.0407(3) Uani d C
C(11) 1 0.36020(10) 0.0645(2) 0.53548(7) 0.0404(3) Uani d C
C(12) 1 0.32958(11) -0.1631(2) 0.50203(8) 0.0451(3) Uani d C
C(13) 1 0.32422(10) 0.1116(2) 0.60785(8) 0.0458(3) Uani d C
C(14) 1 0.2993(3) 0.3896(5) 0.69251(14) 0.0895(7) Uani d C
H(1) 1 0.0360(12) -0.2179(26) 0.3738(9) 0.054(4) Uiso d H
H(2) 1 -0.0919(14) 0.0349(26) 0.3858(9) 0.064(5) Uiso d H
H(3) 1 -0.0426(13) 0.3888(27) 0.4316(10) 0.070(5) Uiso d H
H(4) 1 0.1405(12) 0.4885(26) 0.4726(9) 0.055(4) Uiso d H
H(5) 1 0.4346(12) 0.4425(26) 0.3866(9) 0.058(4) Uiso d H
H(6) 1 0.4852(13) 0.3086(26) 0.2773(10) 0.067(5) Uiso d H
H(7) 1 0.4315(13) -0.0414(26) 0.2266(10) 0.065(5) Uiso d H
H(8) 1 0.3272(13) -0.2560(27) 0.2829(9) 0.061(5) Uiso d H
H(9) 1 0.2333(10) -0.2937(23) 0.3920(8) 0.045(4) Uiso d H
H(10) 1 0.3327(10) 0.3844(23) 0.4875(8) 0.043(3) Uiso d H
H(11) 1 0.4385(11) 0.0810(22) 0.5532(8) 0.046(4) Uiso d H
H(12A) 1 0.3967(13) -0.2477(25) 0.5031(9) 0.058(4) Uiso d H
H(12B) 1 0.2919(11) -0.2362(23) 0.5348(9) 0.051(4) Uiso d H
H(14A) 1 0.3091(20) 0.5460(47) 0.6954(15) 0.127(9) Uiso d H
H(14B) 1 0.3430(22) 0.3098(42) 0.7375(17) 0.123(9) Uiso d H
H(14C) 1 0.2241(24) 0.3331(44) 0.6833(16) 0.140(11) Uiso d H

loop_
_atom_type_symbol
_atom_type_description
_atom_type_scat_dispersion_real
_atom_type_scat_dispersion_imag
_atom_type_scat_source
C C 0.0181 0.0091 'International Tables Vol C Tables 4.2.6.8 and 6.1.1.4'
H H 0.0000 0.0000 'International Tables Vol C Tables 4.2.6.8 and 6.1.1.4'
O O 0.0492 0.0322 'International Tables Vol C Tables 4.2.6.8 and 6.1.1.4'

loop_
_geom_angle_atom_site_label_1
_geom_angle_atom_site_label_2
_geom_angle_atom_site_label_3
_geom_angle
_geom_angle_publ_flag
C(13) O(2) C(14) 116.5(2) ?
C(9a) C(1) C(2) 119.61(15) ?
C(9a) C(1) H(1) 118.7(8) ?
C(2) C(1) H(1) 121.6(8) ?
C(3) C(2) C(1) 120.33(14) ?
C(3) C(2) H(2) 121.8(10) ?
C(1) C(2) H(2) 117.9(10) ?
C(2) C(3) C(4) 120.55(14) ?
C(2) C(3) H(3) 119.7(10) ?
C(4) C(3) H(3) 119.7(10) ?
C(4a) C(4) C(3) 119.38(15) ?
C(4a) C(4) H(4) 119.6(9) ?
C(3) C(4) H(4) 121.0(9) ?
C(4) C(4a) C(9a) 120.37(12) ?
C(4) C(4a) C(10) 126.49(12) y
C(9a) C(4a) C(10) 113.08(11) y
C(10a) C(5) C(6) 119.32(15) ?
C(10a) C(5) H(5) 119.5(9) ?
C(6) C(5) H(5) 121.2(9) ?
C(7) C(6) C(5) 120.42(14) ?
C(7) C(6) H(6) 121.0(10) ?
C(5) C(6) H(6) 118.6(10) ?
C(6) C(7) C(8) 120.84(14) ?
C(6) C(7) H(7) 121.2(10) ?
C(8) C(7) H(7) 118.0(10) ?
C(8a) C(8) C(7) 118.89(15) ?
C(8a) C(8) H(8) 120.8(9) ?
C(7) C(8) H(8) 120.3(9) ?
C(8) C(8a) C(10a) 120.29(13) ?
C(8) C(8a) C(9) 126.81(13) y
C(10a) C(8a) C(9) 112.87(11) y
C(9a) C(9) C(8a) 107.95(10) y
C(9a) C(9) C(12) 106.60(10) y
C(8a) C(9) C(12) 106.04(10) y
C(9a) C(9) H(9) 112.7(8) ?
C(8a) C(9) H(9) 112.3(8) ?
C(12) C(9) H(9) 110.9(8) ?
C(1) C(9a) C(4a) 119.75(12) ?
C(1) C(9a) C(9) 126.98(12) ?
C(4a) C(9a) C(9) 113.23(11) ?
C(10a) C(10) C(4a) 108.20(10) y
C(10a) C(10) C(11) 106.99(10) y
C(4a) C(10) C(11) 105.19(10) ?
C(10a) C(10) H(10) 112.8(7) ?
C(4a) C(10) H(10) 111.9(7) ?
C(11) C(10) H(10) 111.3(7) ?
C(5) C(10a) C(8a) 120.23(12) ?
C(5) C(10a) C(10) 126.25(12) y
C(8a) C(10a) C(10) 113.52(11) y
C(13) C(11) C(12) 112.68(11) ?
C(13) C(11) C(10) 110.44(11) ?
C(12) C(11) C(10) 109.22(10) ?
C(13) C(11) H(11) 106.2(8) ?
C(12) C(11) H(11) 110.1(8) ?
C(10) C(11) H(11) 108.1(8) ?
C(11) C(12) C(9) 109.77(10) ?
C(11) C(12) H(12A) 110.0(9) ?
C(9) C(12) H(12A) 108.8(9) ?
C(11) C(12) H(12B) 109.0(9) ?
C(9) C(12) H(12B) 109.5(9) ?
H(12A) C(12) H(12B) 109.8(12) ?
O(1) C(13) O(2) 123.09(13) y
O(1) C(13) C(11) 126.26(13) y
O(2) C(13) C(11) 110.64(11) y
O(2) C(14) H(14A) 105.6(15) ?
O(2) C(14) H(14B) 103.6(15) ?
H(14A) C(14) H(14B) 116.(2) ?
O(2) C(14) H(14C) 108.5(16) ?
H(14A) C(14) H(14C) 117.(2) ?
H(14B) C(14) H(14C) 105.(2) ?

loop_
_geom_bond_atom_site_label_1
_geom_bond_atom_site_label_2
_geom_bond_distance
_geom_bond_publ_flag
O(1) C(13) 1.198(2) y
O(2) C(13) 1.336(2) y
O(2) C(14) 1.451(2) y
C(1) C(9a) 1.386(2) ?
C(1) C(2) 1.387(2) ?
C(1) H(1) 1.01(2) ?
C(2) C(3) 1.380(2) ?
C(2) H(2) 0.96(2) ?
C(3) C(4) 1.387(2) ?
C(3) H(3) 0.98(2) ?
C(4) C(4a) 1.381(2) ?
C(4) H(4) 0.99(2) ?
C(4a) C(9a) 1.399(2) ?
C(4a) C(10) 1.513(2) y
C(5) C(10a) 1.383(2) ?
C(5) C(6) 1.388(2) ?
C(5) H(5) 0.99(2) ?
C(6) C(7) 1.377(2) ?
C(6) H(6) 0.98(2) ?
C(7) C(8) 1.390(2) ?
C(7) H(7) 0.97(2) ?
C(8) C(8a) 1.385(2) ?
C(8) H(8) 0.98(2) ?
C(8a) C(10a) 1.398(2) ?
C(8a) C(9) 1.511(2) y
C(9) C(9a) 1.509(2) y
C(9) C(12) 1.561(2) y
C(9) H(9) 0.989(14) ?
C(10) C(10a) 1.509(2) y
C(10) C(11) 1.564(2) y
C(10) H(10) 1.015(14) ?
C(11) C(13) 1.514(2) y
C(11) C(12) 1.542(2) y
C(11) H(11) 0.988(14) ?
C(12) H(12A) 1.03(2) ?
C(12) H(12B) 0.980(15) ?
C(14) H(14A) 0.98(3) ?
C(14) H(14B) 0.96(3) ?
C(14) H(14C) 1.02(3) ?

loop_
_geom_torsion_atom_site_label_1
_geom_torsion_atom_site_label_2
_geom_torsion_atom_site_label_3
_geom_torsion_atom_site_label_4
_geom_torsion
C(9a) C(1) C(2) C(3) -0.2(2)
C(1) C(2) C(3) C(4) -0.9(2)
C(2) C(3) C(4) C(4a) 1.5(2)
C(3) C(4) C(4a) C(9a) -1.2(2)
C(3) C(4) C(4a) C(10) -178.24(12)
C(10a) C(5) C(6) C(7) 0.6(2)
C(5) C(6) C(7) C(8) -0.5(2)
C(6) C(7) C(8) C(8a) 0.0(2)
C(7) C(8) C(8a) C(10a) 0.3(2)
C(7) C(8) C(8a) C(9) -177.60(12)
C(8) C(8a) C(9) C(9a) -126.99(13)
C(10a) C(8a) C(9) C(9a) 54.96(13)
C(8) C(8a) C(9) C(12) 119.09(14)
C(10a) C(8a) C(9) C(12) -58.96(13)
C(2) C(1) C(9a) C(4a) 0.6(2)
C(2) C(1) C(9a) C(9) 178.19(12)
C(4) C(4a) C(9a) C(1) 0.1(2)
C(10) C(4a) C(9a) C(1) 177.55(11)
C(4) C(4a) C(9a) C(9) -177.81(11)
C(10) C(4a) C(9a) C(9) -0.36(14)
C(8a) C(9) C(9a) C(1) 128.36(13)
C(12) C(9) C(9a) C(1) -118.09(13)
C(8a) C(9) C(9a) C(4a) -53.91(13)
C(12) C(9) C(9a) C(4a) 59.64(13)
C(4) C(4a) C(10) C(10a) -129.00(13)
C(9a) C(4a) C(10) C(10a) 53.73(13)
C(4) C(4a) C(10) C(11) 116.92(13)
C(9a) C(4a) C(10) C(11) -60.34(13)
C(6) C(5) C(10a) C(8a) -0.2(2)
C(6) C(5) C(10a) C(10) 179.17(12)
C(8) C(8a) C(10a) C(5) -0.2(2)
C(9) C(8a) C(10a) C(5) 177.99(11)
C(8) C(8a) C(10a) C(10) -179.69(11)
C(9) C(8a) C(10a) C(10) -1.49(14)
C(4a) C(10) C(10a) C(5) 127.83(13)
C(11) C(10) C(10a) C(5) -119.30(14)
C(4a) C(10) C(10a) C(8a) -52.72(13)
C(11) C(10) C(10a) C(8a) 60.15(13)
C(10a) C(10) C(11) C(13) -179.22(10)
C(4a) C(10) C(11) C(13) -64.31(13)
C(10a) C(10) C(11) C(12) -54.77(13)
C(4a) C(10) C(11) C(12) 60.15(13)
C(13) C(11) C(12) C(9) 119.71(12)
C(10) C(11) C(12) C(9) -3.43(15)
C(9a) C(9) C(12) C(11) -55.15(14)
C(8a) C(9) C(12) C(11) 59.70(14)
C(14) O(2) C(13) O(1) -3.4(2)
C(14) O(2) C(13) C(11) 176.7(2)
C(12) C(11) C(13) O(1) 10.4(2)
C(10) C(11) C(13) O(1) 132.88(14)
C(12) C(11) C(13) O(2) -169.73(11)
C(10) C(11) C(13) O(2) -47.28(14)

loop_
_cod_related_entry_id
_cod_related_entry_database
_cod_related_entry_code
1 ChemSpider 242684
